data_4104645
loop_
_publ_author_name
'Wan Pyo Hong'
'Ahmad El-Awa'
'Philip L. Fuchs'

_publ_contact_author_address
;    Department of Chemistry
     Purdue University
     560 Oval Dr.
     W. Lafayette
     IN 47907-2084
     USA
;
_publ_contact_author_email pfuchs@purdue.edu
_publ_contact_author_name 'Philip L. Fuchs'
_publ_contact_author_phone 1(765)4945242
_publ_section_title
;
 Reagent-Directed Allylic Quadraselection. Chemoselective Anti- and
 Syn-Lawton SN2' Methylation of Seven-Membered Epoxyvinylsulfones
;
_journal_name_full 'Journal of the American Chemical Society'
_journal_page_first 9150
_journal_page_last 9151
_journal_paper_doi 10.1021/ja9017557
_journal_volume 131
_journal_year 2009
_chemical_absolute_configuration ad
_chemical_formula_moiety 'C21 H34 O4 S1 Si1'
_chemical_formula_sum 'C21 H34 O4 S Si'
_chemical_formula_weight 410.65
_space_group_IT_number 1
_symmetry_cell_setting triclinic
_symmetry_space_group_name_Hall 'P 1'
_symmetry_space_group_name_H-M 'P 1'
_atom_type_scat_source 'International Tables for Crystallography (Vol C)'
_audit_creation_date 20-06-08
_audit_creation_method 'SHELXL and local programs'
_cell_angle_alpha 87.745(4)
_cell_angle_beta 86.296(5)
_cell_angle_gamma 67.756(5)
_cell_formula_units_Z 1
_cell_length_a 6.4091(5)
_cell_length_b 7.7404(7)
_cell_length_c 12.1635(12)
_cell_measurement_reflns_used 9758
_cell_measurement_temperature 150
_cell_measurement_theta_max 30
_cell_measurement_theta_min 3
_cell_volume 557.27(9)
_computing_cell_refinement 'DENZO/SCALEPACK (Otwinowski & Minor, 1996)'
_computing_data_collection 'Collect (Nonius, 1998)'
_computing_data_reduction 'DENZO/SCALEPACK (Otwinowski & Minor, 1996)'
_computing_molecular_graphics
;
    ORTEP (Johnson, 1976)
    PLATON (Spek, 1997)
;
_computing_publication_material 'SHELX97(Sheldrick, 2008) and local programs'
_computing_structure_refinement 'SHELX97 (Sheldrick, 2008)'
_computing_structure_solution
;
 Direct methods (SIR2004, Burla et al., 2005)
;
_diffrn_ambient_temperature 150
_diffrn_measured_fraction_theta_full 0.9819
_diffrn_measured_fraction_theta_max 0.9274
_diffrn_measurement_device_type Nonius_KappaCCD
_diffrn_measurement_method \w
_diffrn_radiation_monochromator 'graphite 002'
_diffrn_radiation_type MO-K\a
_diffrn_radiation_wavelength 0.71073
_diffrn_reflns_av_R_equivalents 0.052
_diffrn_reflns_limit_h_max 9
_diffrn_reflns_limit_h_min -7
_diffrn_reflns_limit_k_max 11
_diffrn_reflns_limit_k_min -10
_diffrn_reflns_limit_l_max 17
_diffrn_reflns_limit_l_min -17
_diffrn_reflns_number 9758
_diffrn_reflns_theta_full 23.5
_diffrn_reflns_theta_max 30.96
_diffrn_reflns_theta_min 2.84
_diffrn_standards_number 0
_exptl_absorpt_coefficient_mu 0.213
_exptl_absorpt_correction_T_max 0.9382
_exptl_absorpt_correction_T_min 0.8075
_exptl_absorpt_correction_type multi-scan
_exptl_absorpt_process_details 'SCALEPACK (Otwinowski & Minor, 1997)'
_exptl_crystal_colour_primary colourless
_exptl_crystal_density_diffrn 1.224
_exptl_crystal_description plate
_exptl_crystal_F_000 222
_exptl_crystal_size_max 0.75
_exptl_crystal_size_mid 0.60
_exptl_crystal_size_min 0.30
_refine_diff_density_max 0.25
_refine_diff_density_min -0.54
_refine_ls_abs_structure_details 'Flack H. D. (1983), Acta Cryst. A39, 876-881'
_refine_ls_abs_structure_Flack -0.04(6)
_refine_ls_extinction_method none
_refine_ls_goodness_of_fit_ref 1.088
_refine_ls_hydrogen_treatment constr
_refine_ls_matrix_type full
_refine_ls_number_parameters 252
_refine_ls_number_reflns 5546
_refine_ls_number_restraints 3
_refine_ls_R_factor_all 0.050
_refine_ls_R_factor_gt 0.041
_refine_ls_shift/su_max 0.001
_refine_ls_structure_factor_coef Fsqd
_refine_ls_weighting_details '1/[\s^2^(Fo^2^)+(0.0517P)^2^+0.0093P] where P=(Fo^2^+2Fc^2^)/3  '
_refine_ls_weighting_scheme calc
_refine_ls_wR_factor_gt 0.095
_refine_ls_wR_factor_ref 0.099
_reflns_Friedel_coverage 0.7378
_reflns_number_gt 4781
_reflns_number_total 5546
_reflns_threshold_expression >2.0\s(I)
_cod_data_source_file ja9017557_si_004.cif
_cod_data_source_block 362195
_cod_depositor_comments
;
The following automatic conversions were performed:

'_refine_ls_weighting_scheme' value 'calc ' changed to 'calc'
according to the built-in table from CIF Core dictionary named
'cif_core.dic' version 2.4.1 from 2010-06-29.

Automatic conversion script
Id: cif_fix_values 1715 2011-07-08 13:25:40Z adriana 

The following automatic conversions were performed:

data name '_exptl_absorpt__process_details' was replaced with
'_exptl_absorpt_process_details' as specified in the replacement file
'data/replacement-values/replacement_tags.lst'.

Automatic conversion script
Id: cif_correct_tags 9268 2022-04-12 08:56:07Z antanas 
;
_cod_original_sg_symbol_Hall ' P 1'
_cod_original_formula_sum 'C21 H34 O4 S1 Si1'
_cod_database_code 4104645

loop_
_symmetry_equiv_pos_as_xyz
'x, y, z'

loop_
_atom_site_label
_atom_site_fract_x
_atom_site_fract_y
_atom_site_fract_z
_atom_site_U_iso_or_equiv
_atom_site_adp_type
_atom_site_occupancy
_atom_site_symmetry_multiplicity
_atom_site_calc_flag
_atom_site_refinement_flags
S5 0.29451(6) 0.82516(5) 0.77435(4) 0.01859(11) Uani 1 1 d .
Si1 0.69929(8) 0.67491(6) 1.33133(4) 0.01862(13) Uani 1 1 d .
O11 0.6148(2) 0.7176(2) 1.20384(12) 0.0234(3) Uani 1 1 d .
O31 1.0426(2) 0.5008(2) 0.93508(13) 0.0259(3) Uani 1 1 d .
O51 0.4416(2) 0.7118(2) 0.68805(12) 0.0246(3) Uani 1 1 d .
O52 0.0788(2) 0.8075(2) 0.79797(13) 0.0248(3) Uani 1 1 d .
C1 0.5546(3) 0.5923(3) 1.14088(16) 0.0207(4) Uani 1 1 d .
C2 0.7530(3) 0.4825(3) 1.06144(17) 0.0205(4) Uani 1 1 d .
C3 0.8196(3) 0.6083(3) 0.97845(16) 0.0190(4) Uani 1 1 d .
C4 0.6599(3) 0.6750(3) 0.88571(16) 0.0194(4) Uani 1 1 d .
C5 0.4409(3) 0.7793(3) 0.89772(17) 0.0185(4) Uani 1 1 d .
C6 0.3034(3) 0.8563(3) 1.00348(17) 0.0228(4) Uani 1 1 d .
C7 0.3278(4) 0.6993(3) 1.09058(17) 0.0236(4) Uani 1 1 d .
C11 0.6816(4) 0.9073(3) 1.38312(17) 0.0239(4) Uani 1 1 d .
C12 0.7896(4) 0.8820(3) 1.49477(19) 0.0317(5) Uani 1 1 d .
C13 0.4322(4) 1.0370(4) 1.3977(3) 0.0453(7) Uani 1 1 d .
C14 0.8067(5) 0.9951(4) 1.3007(2) 0.0396(6) Uani 1 1 d .
C15 0.5088(4) 0.5850(4) 1.41759(19) 0.0317(5) Uani 1 1 d .
C16 0.9918(4) 0.4963(3) 1.3312(2) 0.0302(5) Uani 1 1 d .
C21 0.7145(4) 0.3227(3) 1.00671(19) 0.0280(5) Uani 1 1 d .
C51 0.2411(3) 1.0614(3) 0.73747(16) 0.0187(4) Uani 1 1 d .
C52 0.4134(4) 1.1278(3) 0.73932(18) 0.0238(4) Uani 1 1 d .
C53 0.3763(4) 1.3071(3) 0.69881(19) 0.0264(4) Uani 1 1 d .
C54 0.1712(4) 1.4146(3) 0.65660(18) 0.0265(4) Uani 1 1 d .
C55 0.0005(4) 1.3465(3) 0.65591(19) 0.0291(5) Uani 1 1 d .
C56 0.0334(3) 1.1685(3) 0.69704(18) 0.0236(4) Uani 1 1 d .
C61 0.3485(4) 1.0233(3) 1.0447(2) 0.0316(5) Uani 1 1 d .
H1 0.5306 0.4992 1.1943 0.025 Uiso 1 1 calc R
H2 0.8856 0.4223 1.1079 0.025 Uiso 1 1 calc R
H3 0.8221 0.7188 1.0174 0.023 Uiso 1 1 calc R
H4 0.7210 0.6395 0.8131 0.023 Uiso 1 1 calc R
H6 0.1417 0.9064 0.9841 0.027 Uiso 1 1 calc R
H31 1.0758 0.5579 0.8809 0.039 Uiso 1 1 calc R
H52 0.5544 1.0523 0.7677 0.029 Uiso 1 1 calc R
H53 0.4919 1.3556 0.7002 0.032 Uiso 1 1 calc R
H54 0.1472 1.5362 0.6279 0.032 Uiso 1 1 calc R
H55 -0.1402 1.4219 0.6271 0.035 Uiso 1 1 calc R
H56 -0.0838 1.1215 0.6974 0.028 Uiso 1 1 calc R
H7A 0.2164 0.7550 1.1522 0.028 Uiso 1 1 calc R
H7B 0.2812 0.6062 1.0567 0.028 Uiso 1 1 calc R
H12A 0.7707 1.0043 1.5227 0.048 Uiso 1 1 calc R
H12B 0.9508 0.8047 1.4856 0.048 Uiso 1 1 calc R
H12C 0.7161 0.8207 1.5472 0.048 Uiso 1 1 calc R
H13A 0.3567 0.9855 1.4550 0.068 Uiso 1 1 calc R
H13B 0.3592 1.0474 1.3280 0.068 Uiso 1 1 calc R
H13C 0.4214 1.1609 1.4192 0.068 Uiso 1 1 calc R
H14A 0.7389 1.0129 1.2291 0.059 Uiso 1 1 calc R
H14B 0.9661 0.9122 1.2926 0.059 Uiso 1 1 calc R
H14C 0.7949 1.1161 1.3280 0.059 Uiso 1 1 calc R
H15A 0.3512 0.6617 1.4039 0.048 Uiso 1 1 calc R
H15B 0.5346 0.5909 1.4957 0.048 Uiso 1 1 calc R
H15C 0.5408 0.4553 1.3984 0.048 Uiso 1 1 calc R
H16A 0.9930 0.3776 1.3053 0.045 Uiso 1 1 calc R
H16B 1.0450 0.4793 1.4061 0.045 Uiso 1 1 calc R
H16C 1.0915 0.5379 1.2820 0.045 Uiso 1 1 calc R
H21A 0.5762 0.3732 0.9662 0.042 Uiso 1 1 calc R
H21B 0.6996 0.2339 1.0634 0.042 Uiso 1 1 calc R
H21C 0.8432 0.2588 0.9556 0.042 Uiso 1 1 calc R
H61A 0.5082 0.9836 1.0603 0.047 Uiso 1 1 calc R
H61B 0.2549 1.0706 1.1121 0.047 Uiso 1 1 calc R
H61C 0.3113 1.1222 0.9880 0.047 Uiso 1 1 calc R

loop_
_atom_site_aniso_label
_atom_site_aniso_U_11
_atom_site_aniso_U_22
_atom_site_aniso_U_33
_atom_site_aniso_U_12
_atom_site_aniso_U_13
_atom_site_aniso_U_23
S5 0.0232(2) 0.0179(2) 0.0158(2) -0.00923(19) -0.00191(17) 0.00180(18)
Si1 0.0203(3) 0.0200(3) 0.0140(3) -0.0057(2) -0.00075(19) -0.0004(2)
O11 0.0298(8) 0.0206(7) 0.0195(8) -0.0085(6) -0.0040(6) -0.0009(6)
O31 0.0204(7) 0.0281(8) 0.0260(8) -0.0062(6) 0.0006(6) 0.0019(6)
O51 0.0338(8) 0.0222(7) 0.0177(8) -0.0102(6) -0.0018(6) -0.0017(6)
O52 0.0257(7) 0.0289(8) 0.0255(8) -0.0171(7) -0.0036(6) 0.0070(6)
C1 0.0281(10) 0.0208(9) 0.0143(9) -0.0105(8) 0.0002(7) -0.0005(7)
C2 0.0236(10) 0.0186(9) 0.0183(10) -0.0072(8) -0.0014(7) 0.0025(8)
C3 0.0179(9) 0.0185(9) 0.0196(10) -0.0058(8) -0.0015(7) 0.0001(7)
C4 0.0241(10) 0.0191(9) 0.0160(10) -0.0097(8) 0.0005(7) 0.0020(7)
C5 0.0227(10) 0.0172(9) 0.0149(9) -0.0071(8) -0.0012(7) 0.0018(7)
C6 0.0213(10) 0.0238(10) 0.0180(10) -0.0025(8) 0.0002(7) -0.0024(8)
C7 0.0239(10) 0.0294(10) 0.0169(10) -0.0098(9) 0.0026(7) -0.0022(8)
C11 0.0262(10) 0.0222(10) 0.0205(10) -0.0056(9) -0.0014(8) -0.0034(8)
C12 0.0373(12) 0.0363(12) 0.0238(12) -0.0156(10) -0.0023(9) -0.0079(10)
C13 0.0361(14) 0.0332(13) 0.0555(18) 0.0022(11) -0.0085(12) -0.0176(12)
C14 0.0608(17) 0.0320(12) 0.0322(14) -0.0253(12) 0.0038(12) -0.0025(11)
C15 0.0391(13) 0.0434(14) 0.0193(11) -0.0238(11) 0.0028(9) -0.0018(10)
C16 0.0265(11) 0.0283(11) 0.0302(12) -0.0035(9) -0.0042(9) -0.0012(9)
C21 0.0407(13) 0.0222(10) 0.0228(11) -0.0140(10) -0.0008(9) 0.0010(8)
C51 0.0242(9) 0.0170(8) 0.0155(9) -0.0086(8) 0.0003(7) 0.0006(7)
C52 0.0212(9) 0.0232(10) 0.0279(12) -0.0094(8) -0.0017(8) 0.0019(9)
C53 0.0312(11) 0.0200(10) 0.0301(12) -0.0123(9) -0.0002(9) 0.0013(8)
C54 0.0380(12) 0.0172(9) 0.0228(11) -0.0092(9) -0.0012(9) 0.0020(8)
C55 0.0273(11) 0.0266(11) 0.0287(12) -0.0045(9) -0.0060(9) 0.0033(9)
C56 0.0232(10) 0.0246(10) 0.0237(11) -0.0093(8) -0.0050(8) 0.0025(8)
C61 0.0426(14) 0.0216(10) 0.0243(12) -0.0042(10) -0.0051(10) -0.0004(9)

loop_
_atom_type_symbol
_atom_type_radius_bond
S 1.02
Si 1.11
O 0.73
C 0.77
H 0.32

loop_
_geom_angle_atom_site_label_1
_geom_angle_atom_site_label_2
_geom_angle_atom_site_label_3
_geom_angle
O51 S5 O52 117.56(9)
O51 S5 C51 107.17(9)
O52 S5 C51 107.85(9)
O51 S5 C5 108.88(9)
O52 S5 C5 108.34(9)
C51 S5 C5 106.51(10)
O11 Si1 C16 110.02(10)
O11 Si1 C15 110.12(10)
C16 Si1 C15 108.67(12)
O11 Si1 C11 105.12(9)
C16 Si1 C11 112.10(10)
C15 Si1 C11 110.79(11)
C1 O11 Si1 124.40(13)
C3 O31 H31 109.50
O11 C1 C7 109.31(17)
O11 C1 C2 110.06(17)
C7 C1 C2 116.96(17)
O11 C1 H1 106.60
C7 C1 H1 106.60
C2 C1 H1 106.60
C3 C2 C21 112.79(17)
C3 C2 C1 112.81(16)
C21 C2 C1 112.35(17)
C3 C2 H2 106.10
C21 C2 H2 106.10
C1 C2 H2 106.10
O31 C3 C4 109.93(16)
O31 C3 C2 106.77(15)
C4 C3 C2 112.46(16)
O31 C3 H3 109.20
C4 C3 H3 109.20
C2 C3 H3 109.20
C5 C4 C3 125.25(18)
C5 C4 H4 117.40
C3 C4 H4 117.40
C4 C5 C6 127.90(19)
C4 C5 S5 114.83(16)
C6 C5 S5 117.24(14)
C5 C6 C61 111.85(18)
C5 C6 C7 111.38(17)
C61 C6 C7 114.75(18)
C5 C6 H6 106.10
C61 C6 H6 106.10
C7 C6 H6 106.10
C1 C7 C6 120.60(18)
C1 C7 H7A 107.20
C6 C7 H7A 107.20
C1 C7 H7B 107.20
C6 C7 H7B 107.20
H7A C7 H7B 106.80
C13 C11 C12 108.8(2)
C13 C11 C14 110.0(2)
C12 C11 C14 108.55(19)
C13 C11 Si1 108.85(16)
C12 C11 Si1 110.42(15)
C14 C11 Si1 110.19(15)
C11 C12 H12A 109.50
C11 C12 H12B 109.50
H12A C12 H12B 109.50
C11 C12 H12C 109.50
H12A C12 H12C 109.50
H12B C12 H12C 109.50
C11 C13 H13A 109.50
C11 C13 H13B 109.50
H13A C13 H13B 109.50
C11 C13 H13C 109.50
H13A C13 H13C 109.50
H13B C13 H13C 109.50
C11 C14 H14A 109.50
C11 C14 H14B 109.50
H14A C14 H14B 109.50
C11 C14 H14C 109.50
H14A C14 H14C 109.50
H14B C14 H14C 109.50
Si1 C15 H15A 109.50
Si1 C15 H15B 109.50
H15A C15 H15B 109.50
Si1 C15 H15C 109.50
H15A C15 H15C 109.50
H15B C15 H15C 109.50
Si1 C16 H16A 109.50
Si1 C16 H16B 109.50
H16A C16 H16B 109.50
Si1 C16 H16C 109.50
H16A C16 H16C 109.50
H16B C16 H16C 109.50
C2 C21 H21A 109.50
C2 C21 H21B 109.50
H21A C21 H21B 109.50
C2 C21 H21C 109.50
H21A C21 H21C 109.50
H21B C21 H21C 109.50
C52 C51 C56 121.89(19)
C52 C51 S5 119.52(16)
C56 C51 S5 118.27(15)
C51 C52 C53 118.8(2)
C51 C52 H52 120.60
C53 C52 H52 120.60
C54 C53 C52 120.0(2)
C54 C53 H53 120.00
C52 C53 H53 120.00
C53 C54 C55 120.5(2)
C53 C54 H54 119.80
C55 C54 H54 119.80
C54 C55 C56 120.5(2)
C54 C55 H55 119.80
C56 C55 H55 119.80
C51 C56 C55 118.37(19)
C51 C56 H56 120.80
C55 C56 H56 120.80
C6 C61 H61A 109.50
C6 C61 H61B 109.50
H61A C61 H61B 109.50
C6 C61 H61C 109.50
H61A C61 H61C 109.50
H61B C61 H61C 109.50

loop_
_geom_bond_atom_site_label_1
_geom_bond_atom_site_label_2
_geom_bond_distance
S5 O51 1.4418(15)
S5 O52 1.4493(15)
S5 C51 1.773(2)
S5 C5 1.774(2)
Si1 O11 1.6554(15)
Si1 C16 1.861(2)
Si1 C15 1.869(2)
Si1 C11 1.890(2)
O11 C1 1.434(3)
O31 C3 1.431(2)
O31 H31 0.8400
C1 C7 1.529(3)
C1 C2 1.536(3)
C1 H1 1.0000
C2 C3 1.527(3)
C2 C21 1.533(3)
C2 H2 1.0000
C3 C4 1.513(3)
C3 H3 1.0000
C4 C5 1.330(3)
C4 H4 0.9500
C5 C6 1.518(3)
C6 C61 1.536(3)
C6 C7 1.549(3)
C6 H6 1.0000
C7 H7A 0.9900
C7 H7B 0.9900
C11 C13 1.535(3)
C11 C12 1.536(3)
C11 C14 1.538(3)
C12 H12A 0.9800
C12 H12B 0.9800
C12 H12C 0.9800
C13 H13A 0.9800
C13 H13B 0.9800
C13 H13C 0.9800
C14 H14A 0.9800
C14 H14B 0.9800
C14 H14C 0.9800
C15 H15A 0.9800
C15 H15B 0.9800
C15 H15C 0.9800
C16 H16A 0.9800
C16 H16B 0.9800
C16 H16C 0.9800
C21 H21A 0.9800
C21 H21B 0.9800
C21 H21C 0.9800
C51 C52 1.385(3)
C51 C56 1.385(3)
C52 C53 1.392(3)
C52 H52 0.9500
C53 C54 1.382(3)
C53 H53 0.9500
C54 C55 1.383(3)
C54 H54 0.9500
C55 C56 1.391(3)
C55 H55 0.9500
C56 H56 0.9500
C61 H61A 0.9800
C61 H61B 0.9800
C61 H61C 0.9800

loop_
_geom_hbond_atom_site_label_D
_geom_hbond_atom_site_label_H
_geom_hbond_atom_site_label_A
_geom_hbond_distance_DH
_geom_hbond_distance_HA
_geom_hbond_distance_DA
_geom_hbond_angle_DHA
_geom_hbond_site_symmetry_A
O31 H31 O52 0.839716 2.1501(16) 2.920(3) 152.35(10) 1_655

loop_
_geom_torsion_atom_site_label_1
_geom_torsion_atom_site_label_2
_geom_torsion_atom_site_label_3
_geom_torsion_atom_site_label_4
_geom_torsion
C16 Si1 O11 C1 73.18(18)
C15 Si1 O11 C1 -46.57(19)
C11 Si1 O11 C1 -165.95(16)
Si1 O11 C1 C7 131.05(15)
Si1 O11 C1 C2 -99.20(17)
O11 C1 C2 C3 -61.2(2)
C7 C1 C2 C3 64.3(2)
O11 C1 C2 C21 169.93(16)
C7 C1 C2 C21 -64.6(2)
C21 C2 C3 O31 -69.6(2)
C1 C2 C3 O31 161.81(16)
C21 C2 C3 C4 51.1(2)
C1 C2 C3 C4 -77.5(2)
O31 C3 C4 C5 -179.49(19)
C2 C3 C4 C5 61.7(3)
C3 C4 C5 C6 0.9(3)
C3 C4 C5 S5 -176.83(15)
O51 S5 C5 C4 9.20(19)
O52 S5 C5 C4 138.15(16)
C51 S5 C5 C4 -106.06(17)
O51 S5 C5 C6 -168.77(15)
O52 S5 C5 C6 -39.82(18)
C51 S5 C5 C6 75.97(17)
C4 C5 C6 C61 75.5(3)
S5 C5 C6 C61 -106.81(18)
C4 C5 C6 C7 -54.4(3)
S5 C5 C6 C7 123.30(16)
O11 C1 C7 C6 65.0(2)
C2 C1 C7 C6 -60.9(3)
C5 C6 C7 C1 66.0(2)
C61 C6 C7 C1 -62.3(3)
O11 Si1 C11 C13 69.14(19)
C16 Si1 C11 C13 -171.36(18)
C15 Si1 C11 C13 -49.8(2)
O11 Si1 C11 C12 -171.44(15)
C16 Si1 C11 C12 -51.95(18)
C15 Si1 C11 C12 69.63(18)
O11 Si1 C11 C14 -51.53(18)
C16 Si1 C11 C14 67.97(19)
C15 Si1 C11 C14 -170.46(17)
O51 S5 C51 C52 -69.65(19)
O52 S5 C51 C52 162.88(16)
C5 S5 C51 C52 46.76(19)
O51 S5 C51 C56 103.97(17)
O52 S5 C51 C56 -23.49(19)
C5 S5 C51 C56 -139.62(17)
C56 C51 C52 C53 -0.3(3)
S5 C51 C52 C53 173.08(17)
C51 C52 C53 C54 -0.7(3)
C52 C53 C54 C55 1.1(4)
C53 C54 C55 C56 -0.4(4)
C52 C51 C56 C55 1.0(3)
S5 C51 C56 C55 -172.51(17)
C54 C55 C56 C51 -0.6(3)
